data_7024471
loop_
_publ_author_name
'Karnahl, Michael'
'Tschierlei, Stefanie'
'Kuhnt, Christian'
'Dietzek, Benjamin'
'Schmitt, Michael'
'Popp, J\"urgen'
'Schwalbe, Matthias'
'Krieck, Sven'
'G\"orls, Helmar'
'Heinemann, Frank W.'
'Rau, Sven'

_publ_section_title
;
 Synthesis and characterization of regioselective substituted
 tetrapyridophenazine ligands and their Ru(II) complexes.
;
_journal_issue 9
_journal_name_full 'Dalton transactions (Cambridge, England : 2003)'
_journal_page_first 2359
_journal_page_last 2370
_journal_paper_doi 10.1039/b917484b
_journal_volume 39
_journal_year 2010
_chemical_formula_moiety '2(C60 H58 Br2 N10 Ru),3(C3 H6 O),4(F6 P)'
_chemical_formula_sum 'C64.5 H67 Br2 F12 N10 O1.5 P2 Ru'
_chemical_formula_weight 1557.11
_chemical_name_systematic
;
?
;
_space_group_IT_number 2
_symmetry_cell_setting triclinic
_symmetry_space_group_name_Hall '-P 1'
_symmetry_space_group_name_H-M 'P -1'
_atom_sites_solution_hydrogens geom
_atom_sites_solution_primary direct
_atom_sites_solution_secondary difmap
_audit_creation_method SHELXL-97
_cell_angle_alpha 96.501(2)
_cell_angle_beta 102.542(4)
_cell_angle_gamma 106.290(4)
_cell_formula_units_Z 2
_cell_length_a 10.3267(5)
_cell_length_b 18.3922(12)
_cell_length_c 20.7064(13)
_cell_measurement_reflns_used 23385
_cell_measurement_temperature 183(2)
_cell_measurement_theta_max 27.52
_cell_measurement_theta_min 4.29
_cell_volume 3620.6(4)
_computing_cell_refinement DENZO
_computing_data_collection COLLECT
_computing_data_reduction DENZO
_computing_molecular_graphics SHELXTL/PC
_computing_publication_material SHELXL-97
_computing_structure_refinement 'SHELXL-97 (Sheldrick, 1997)'
_computing_structure_solution 'SHELXS-97 (Sheldrick, 1990)'
_diffrn_ambient_temperature 183(2)
_diffrn_measured_fraction_theta_full 0.972
_diffrn_measured_fraction_theta_max 0.939
_diffrn_measurement_device_type KappaCCD
_diffrn_measurement_method 'phi- + omega-scan'
_diffrn_radiation_monochromator graphite
_diffrn_radiation_source 'fine-focus sealed tube'
_diffrn_radiation_type MoK\a
_diffrn_radiation_wavelength 0.71073
_diffrn_reflns_av_R_equivalents 0.0612
_diffrn_reflns_av_sigmaI/netI 0.1174
_diffrn_reflns_limit_h_max 11
_diffrn_reflns_limit_h_min -13
_diffrn_reflns_limit_k_max 23
_diffrn_reflns_limit_k_min -20
_diffrn_reflns_limit_l_max 26
_diffrn_reflns_limit_l_min -21
_diffrn_reflns_number 23385
_diffrn_reflns_theta_full 25.00
_diffrn_reflns_theta_max 27.52
_diffrn_reflns_theta_min 4.29
_exptl_absorpt_coefficient_mu 1.442
_exptl_absorpt_correction_type none
_exptl_crystal_colour red-brown
_exptl_crystal_density_diffrn 1.428
_exptl_crystal_density_method 'not measured'
_exptl_crystal_description prism
_exptl_crystal_F_000 1576
_exptl_crystal_size_max 0.05
_exptl_crystal_size_mid 0.05
_exptl_crystal_size_min 0.03
_refine_diff_density_max 1.274
_refine_diff_density_min -0.688
_refine_diff_density_rms 0.108
_refine_ls_extinction_method none
_refine_ls_goodness_of_fit_ref 1.065
_refine_ls_hydrogen_treatment constr
_refine_ls_matrix_type full
_refine_ls_number_parameters 900
_refine_ls_number_reflns 15657
_refine_ls_number_restraints 0
_refine_ls_restrained_S_all 1.065
_refine_ls_R_factor_all 0.1740
_refine_ls_R_factor_gt 0.0906
_refine_ls_shift/su_max 0.003
_refine_ls_shift/su_mean 0.000
_refine_ls_structure_factor_coef Fsqd
_refine_ls_weighting_details 'calc w=1/[\s^2^(Fo^2^)+(0.1073P)^2^+9.6169P] where P=(Fo^2^+2Fc^2^)/3'
_refine_ls_weighting_scheme calc
_refine_ls_wR_factor_gt 0.2126
_refine_ls_wR_factor_ref 0.2620
_reflns_number_gt 8511
_reflns_number_total 15657
_reflns_threshold_expression >2sigma(I)
_cod_data_source_file b917484b.txt
_cod_data_source_block FO3019
_cod_depositor_comments
;
The following automatic conversions were performed:

'_exptl_absorpt_correction_type' value 'NONE' changed to 'none'
according to /home/saulius/struct/CIF-dictionaries/cif_core.dic
dictionary named 'cif_core.dic' version 2.4.2 from 2011-04-26.

Automatic conversion script
Id: cif_fix_values 1891 2012-01-12 08:04:46Z andrius 
;
_cod_original_sg_symbol_Hall -P1
_cod_original_sg_symbol_H-M P-1
_cod_original_formula_sum 'C64.50 H67 Br2 F12 N10 O1.50 P2 Ru'
_cod_database_code 7024471

loop_
_symmetry_equiv_pos_as_xyz
'x, y, z'
'-x, -y, -z'

loop_
_atom_site_label
_atom_site_type_symbol
_atom_site_fract_x
_atom_site_fract_y
_atom_site_fract_z
_atom_site_U_iso_or_equiv
_atom_site_adp_type
_atom_site_occupancy
_atom_site_symmetry_multiplicity
_atom_site_calc_flag
_atom_site_refinement_flags
Ru Ru 0.78158(6) 0.24638(4) 0.75141(3) 0.0433(2) Uani 1 1 d .
Br1 Br 1.44890(10) 0.37180(6) 0.36662(5) 0.0707(3) Uani 1 1 d .
Br2 Br 1.14547(13) 0.82834(6) 0.58634(6) 0.0817(3) Uani 1 1 d .
N1 N 0.9134(6) 0.2462(4) 0.6890(3) 0.0451(14) Uani 1 1 d .
N2 N 0.8247(6) 0.3581(3) 0.7346(3) 0.0437(14) Uani 1 1 d .
N3 N 1.1543(6) 0.4062(3) 0.5542(3) 0.0415(14) Uani 1 1 d .
N4 N 1.0700(6) 0.5271(3) 0.6090(3) 0.0438(14) Uani 1 1 d .
N5 N 1.3905(7) 0.5774(4) 0.4247(3) 0.0557(17) Uani 1 1 d .
N6 N 1.3034(7) 0.6924(4) 0.4778(4) 0.0588(18) Uani 1 1 d .
N7 N 0.6127(6) 0.1979(3) 0.6691(3) 0.0440(14) Uani 1 1 d .
N8 N 0.7349(7) 0.1311(4) 0.7568(3) 0.0481(15) Uani 1 1 d .
N9 N 0.6616(6) 0.2497(4) 0.8189(3) 0.0439(14) Uani 1 1 d .
N10 N 0.9357(6) 0.2895(4) 0.8416(3) 0.0483(15) Uani 1 1 d .
C1 C 0.9611(9) 0.1899(5) 0.6701(4) 0.054(2) Uani 1 1 d .
H1A H 0.9339 0.1431 0.6862 0.065 Uiso 1 1 calc R
C2 C 1.0496(9) 0.1963(5) 0.6274(4) 0.055(2) Uani 1 1 d .
H2A H 1.0836 0.1550 0.6159 0.066 Uiso 1 1 calc R
C3 C 1.0876(9) 0.2631(5) 0.6021(4) 0.0524(19) Uani 1 1 d .
H3A H 1.1454 0.2677 0.5718 0.063 Uiso 1 1 calc R
C4 C 1.0406(7) 0.3230(4) 0.6212(4) 0.0434(17) Uani 1 1 d .
C5 C 1.0758(7) 0.3970(4) 0.5990(3) 0.0422(16) Uani 1 1 d .
C6 C 1.0342(7) 0.4580(4) 0.6262(3) 0.0417(16) Uani 1 1 d .
C7 C 0.9486(7) 0.4468(4) 0.6742(4) 0.0441(17) Uani 1 1 d .
C8 C 0.9022(8) 0.5047(5) 0.7016(4) 0.0493(18) Uani 1 1 d .
H8A H 0.9261 0.5544 0.6902 0.059 Uiso 1 1 calc R
C9 C 0.8203(8) 0.4870(5) 0.7457(4) 0.0509(19) Uani 1 1 d .
H9A H 0.7893 0.5256 0.7660 0.061 Uiso 1 1 calc R
C10 C 0.7832(8) 0.4146(4) 0.7608(4) 0.0464(18) Uani 1 1 d .
H10A H 0.7257 0.4042 0.7909 0.056 Uiso 1 1 calc R
C11 C 0.9087(7) 0.3748(4) 0.6912(3) 0.0398(16) Uani 1 1 d .
C12 C 0.9551(7) 0.3131(4) 0.6661(3) 0.0411(16) Uani 1 1 d .
C13 C 1.1877(7) 0.4755(5) 0.5358(4) 0.0466(18) Uani 1 1 d .
C14 C 1.2691(7) 0.4879(5) 0.4859(3) 0.0439(17) Uani 1 1 d .
C15 C 1.3078(8) 0.4300(5) 0.4557(4) 0.0498(19) Uani 1 1 d .
H15A H 1.2797 0.3795 0.4653 0.060 Uiso 1 1 calc R
C16 C 1.3897(9) 0.4474(5) 0.4105(4) 0.053(2) Uani 1 1 d .
C17 C 1.4283(8) 0.5216(6) 0.3976(4) 0.057(2) Uani 1 1 d .
H17A H 1.4853 0.5326 0.3673 0.068 Uiso 1 1 calc R
C18 C 1.3095(8) 0.5614(5) 0.4689(4) 0.0495(19) Uani 1 1 d .
C19 C 1.2664(8) 0.6242(5) 0.4972(4) 0.0473(18) Uani 1 1 d .
C20 C 1.2655(10) 0.7476(5) 0.5044(5) 0.064(2) Uani 1 1 d .
H20A H 1.2919 0.7958 0.4903 0.077 Uiso 1 1 calc R
C21 C 1.1909(9) 0.7416(5) 0.5511(5) 0.057(2) Uani 1 1 d .
C22 C 1.1474(8) 0.6731(4) 0.5721(4) 0.0494(18) Uani 1 1 d .
H22A H 1.0928 0.6672 0.6037 0.059 Uiso 1 1 calc R
C25 C 0.5576(8) 0.2355(4) 0.6248(4) 0.0445(17) Uani 1 1 d .
H25A H 0.5940 0.2902 0.6326 0.053 Uiso 1 1 calc R
C23 C 1.1867(8) 0.6121(5) 0.5450(4) 0.0481(18) Uani 1 1 d .
C24 C 1.1468(7) 0.5364(4) 0.5642(3) 0.0433(17) Uani 1 1 d .
C26 C 0.4486(8) 0.1978(5) 0.5674(4) 0.0497(19) Uani 1 1 d .
H26A H 0.4113 0.2268 0.5375 0.060 Uiso 1 1 calc R
C27 C 0.3948(8) 0.1173(4) 0.5542(3) 0.0461(18) Uani 1 1 d .
C28 C 0.4489(8) 0.0801(4) 0.6020(4) 0.0470(18) Uani 1 1 d .
H28A H 0.4126 0.0255 0.5958 0.056 Uiso 1 1 calc R
C29 C 0.5543(8) 0.1196(4) 0.6587(3) 0.0434(17) Uani 1 1 d .
C30 C 0.6170(7) 0.0831(4) 0.7116(3) 0.0434(17) Uani 1 1 d .
C31 C 0.5642(9) 0.0073(5) 0.7165(4) 0.056(2) Uani 1 1 d .
H31A H 0.4812 -0.0246 0.6844 0.067 Uiso 1 1 calc R
C32 C 0.6291(9) -0.0243(5) 0.7673(4) 0.056(2) Uani 1 1 d .
C33 C 0.7525(10) 0.0239(6) 0.8098(5) 0.066(2) Uani 1 1 d .
H33A H 0.8046 0.0044 0.8434 0.079 Uiso 1 1 calc R
C34 C 0.8023(9) 0.1010(5) 0.8044(4) 0.060(2) Uani 1 1 d .
H34A H 0.8866 0.1333 0.8353 0.072 Uiso 1 1 calc R
C35 C 0.2838(8) 0.0757(5) 0.4883(4) 0.053(2) Uani 1 1 d .
C36 C 0.1573(14) 0.0955(9) 0.4860(7) 0.110(4) Uiso 1 1 d .
H36A H 0.1750 0.1501 0.4832 0.164 Uiso 1 1 calc R
H36B H 0.1271 0.0860 0.5268 0.164 Uiso 1 1 calc R
H36C H 0.0839 0.0638 0.4464 0.164 Uiso 1 1 calc R
C37 C 0.3489(13) 0.0919(9) 0.4305(5) 0.106(4) Uani 1 1 d .
H37A H 0.3716 0.1469 0.4288 0.159 Uiso 1 1 calc R
H37B H 0.2828 0.0618 0.3881 0.159 Uiso 1 1 calc R
H37C H 0.4345 0.0773 0.4372 0.159 Uiso 1 1 calc R
C38 C 0.2499(14) -0.0140(7) 0.4829(6) 0.108(4) Uani 1 1 d .
H38A H 0.1918 -0.0401 0.4377 0.162 Uiso 1 1 calc R
H38B H 0.1995 -0.0310 0.5163 0.162 Uiso 1 1 calc R
H38C H 0.3372 -0.0269 0.4914 0.162 Uiso 1 1 calc R
C39 C 0.5657(11) -0.1077(6) 0.7748(5) 0.072(3) Uani 1 1 d .
C40 C 0.5054(17) -0.1616(9) 0.7071(8) 0.125(5) Uiso 1 1 d .
H40A H 0.4784 -0.2151 0.7139 0.187 Uiso 1 1 calc R
H40B H 0.5757 -0.1540 0.6813 0.187 Uiso 1 1 calc R
H40C H 0.4229 -0.1506 0.6822 0.187 Uiso 1 1 calc R
C41 C 0.4497(18) -0.1092(8) 0.8093(11) 0.145(7) Uani 1 1 d .
H41A H 0.4204 -0.1587 0.8239 0.217 Uiso 1 1 calc R
H41B H 0.3700 -0.1026 0.7777 0.217 Uiso 1 1 calc R
H41C H 0.4838 -0.0672 0.8485 0.217 Uiso 1 1 calc R
C42 C 0.6690(16) -0.1363(7) 0.8199(7) 0.107(4) Uani 1 1 d .
H42A H 0.6243 -0.1901 0.8224 0.160 Uiso 1 1 calc R
H42B H 0.6999 -0.1046 0.8651 0.160 Uiso 1 1 calc R
H42C H 0.7498 -0.1327 0.8014 0.160 Uiso 1 1 calc R
C43 C 0.5231(8) 0.2224(5) 0.8038(4) 0.0512(19) Uani 1 1 d .
H43A H 0.4718 0.2140 0.7582 0.061 Uiso 1 1 calc R
C44 C 0.4506(8) 0.2059(5) 0.8520(4) 0.055(2) Uani 1 1 d .
H44A H 0.3514 0.1867 0.8389 0.066 Uiso 1 1 calc R
C45 C 0.5214(9) 0.2169(5) 0.9192(4) 0.057(2) Uani 1 1 d .
C46 C 0.6659(8) 0.2493(5) 0.9349(4) 0.057(2) Uani 1 1 d .
H46A H 0.7192 0.2603 0.9804 0.069 Uiso 1 1 calc R
C47 C 0.7319(8) 0.2653(4) 0.8850(4) 0.0487(18) Uani 1 1 d .
C48 C 0.8861(8) 0.2963(5) 0.8973(4) 0.0501(19) Uani 1 1 d .
C49 C 0.9785(9) 0.3318(5) 0.9595(4) 0.060(2) Uani 1 1 d .
H49A H 0.9424 0.3359 0.9977 0.073 Uiso 1 1 calc R
C50 C 1.1202(9) 0.3612(6) 0.9681(4) 0.064(2) Uani 1 1 d .
C51 C 1.1669(9) 0.3514(6) 0.9104(4) 0.069(3) Uani 1 1 d .
H51A H 1.2641 0.3683 0.9133 0.083 Uiso 1 1 calc R
C52 C 1.0705(8) 0.3167(5) 0.8484(4) 0.057(2) Uani 1 1 d .
H52A H 1.1041 0.3126 0.8094 0.069 Uiso 1 1 calc R
C53 C 0.4486(10) 0.1843(6) 0.9712(5) 0.074(3) Uani 1 1 d .
C54 C 0.4663(14) 0.1038(8) 0.9762(7) 0.105(4) Uani 1 1 d .
H54A H 0.4375 0.0723 0.9310 0.158 Uiso 1 1 calc R
H54B H 0.4080 0.0784 1.0039 0.158 Uiso 1 1 calc R
H54C H 0.5645 0.1100 0.9970 0.158 Uiso 1 1 calc R
C55 C 0.2948(12) 0.1797(8) 0.9515(6) 0.098(4) Uani 1 1 d .
H55A H 0.2875 0.2305 0.9452 0.146 Uiso 1 1 calc R
H55B H 0.2513 0.1631 0.9872 0.146 Uiso 1 1 calc R
H55C H 0.2468 0.1424 0.9094 0.146 Uiso 1 1 calc R
C56 C 0.5177(12) 0.2360(8) 1.0405(5) 0.102(4) Uani 1 1 d .
H56A H 0.5233 0.2895 1.0369 0.153 Uiso 1 1 calc R
H56B H 0.6121 0.2329 1.0571 0.153 Uiso 1 1 calc R
H56C H 0.4621 0.2189 1.0720 0.153 Uiso 1 1 calc R
C57 C 1.2203(10) 0.4022(7) 1.0361(5) 0.079(3) Uani 1 1 d .
C58 C 1.1734(12) 0.4697(8) 1.0606(6) 0.112(5) Uani 1 1 d .
H58A H 1.0734 0.4512 1.0583 0.167 Uiso 1 1 calc R
H58B H 1.1901 0.5085 1.0320 0.167 Uiso 1 1 calc R
H58C H 1.2264 0.4928 1.1072 0.167 Uiso 1 1 calc R
C59 C 1.3730(10) 0.4323(8) 1.0314(6) 0.103(4) Uani 1 1 d .
H59A H 1.4349 0.4554 1.0765 0.154 Uiso 1 1 calc R
H59B H 1.3808 0.4713 1.0026 0.154 Uiso 1 1 calc R
H59C H 1.3999 0.3894 1.0120 0.154 Uiso 1 1 calc R
C60 C 1.2147(12) 0.3470(8) 1.0858(5) 0.099(4) Uani 1 1 d .
H60A H 1.1209 0.3311 1.0931 0.148 Uiso 1 1 calc R
H60B H 1.2834 0.3730 1.1287 0.148 Uiso 1 1 calc R
H60C H 1.2362 0.3015 1.0677 0.148 Uiso 1 1 calc R
P1 P 0.4079(2) 0.41701(17) 0.76949(12) 0.0673(7) Uani 1 1 d .
F11 F 0.3594(8) 0.4557(5) 0.8277(4) 0.122(3) Uani 1 1 d .
F12 F 0.5345(6) 0.4924(3) 0.7781(3) 0.0828(16) Uani 1 1 d .
F13 F 0.2846(6) 0.3373(4) 0.7601(3) 0.097(2) Uani 1 1 d .
F14 F 0.3159(9) 0.4455(5) 0.7136(5) 0.152(4) Uani 1 1 d .
F15 F 0.5039(7) 0.3886(4) 0.8258(3) 0.104(2) Uani 1 1 d .
F16 F 0.4601(7) 0.3745(4) 0.7140(3) 0.109(2) Uani 1 1 d .
P2 P 0.1314(3) 0.02517(15) 0.72938(14) 0.0731(7) Uani 1 1 d .
F21 F 0.1579(12) -0.0367(6) 0.6810(6) 0.181(5) Uani 1 1 d .
F22 F 0.1061(8) 0.0889(5) 0.7780(4) 0.123(3) Uani 1 1 d .
F23 F 0.0326(11) -0.0397(6) 0.7536(6) 0.182(5) Uani 1 1 d .
F24 F 0.2583(10) 0.0250(5) 0.7867(5) 0.150(4) Uani 1 1 d .
F25 F 0.0019(8) 0.0261(4) 0.6736(4) 0.117(3) Uani 1 1 d .
F26 F 0.2333(8) 0.0927(5) 0.7078(4) 0.123(3) Uani 1 1 d .
O1CA O 0.8625(10) 0.3372(6) 1.1150(5) 0.049(2) Uani 0.50 1 d P
C1CA C 0.823(2) 0.4560(13) 1.1204(14) 0.090(7) Uani 0.50 1 d P
H1CA H 0.8525 0.4555 1.0784 0.135 Uiso 0.50 1 calc PR
H1CB H 0.8912 0.4983 1.1550 0.135 Uiso 0.50 1 calc PR
H1CC H 0.7311 0.4632 1.1127 0.135 Uiso 0.50 1 calc PR
C2CA C 0.8165(13) 0.3859(9) 1.1419(7) 0.041(3) Uani 0.50 1 d P
C3CA C 0.7535(14) 0.3666(9) 1.2006(7) 0.045(4) Uani 0.50 1 d P
H3CA H 0.7816 0.3242 1.2177 0.067 Uiso 0.50 1 calc PR
H3CB H 0.6513 0.3511 1.1850 0.067 Uiso 0.50 1 calc PR
H3CC H 0.7871 0.4121 1.2366 0.067 Uiso 0.50 1 calc PR
O1CB O 0.9542(12) 0.6848(6) 0.6785(6) 0.057(3) Uani 0.50 1 d P
C1CB C 0.950(5) 0.7596(19) 0.7750(13) 0.157(16) Uani 0.50 1 d P
H1CD H 0.9680 0.7176 0.7969 0.235 Uiso 0.50 1 calc PR
H1CE H 0.8666 0.7692 0.7842 0.235 Uiso 0.50 1 calc PR
H1CF H 1.0307 0.8064 0.7927 0.235 Uiso 0.50 1 calc PR
C2CB C 0.928(2) 0.7381(9) 0.7017(10) 0.063(5) Uani 0.50 1 d P
C3CB C 0.8633(19) 0.7875(10) 0.6610(11) 0.070(5) Uani 0.50 1 d P
H3CD H 0.8561 0.7713 0.6133 0.105 Uiso 0.50 1 calc PR
H3CE H 0.9217 0.8415 0.6760 0.105 Uiso 0.50 1 calc PR
H3CF H 0.7699 0.7819 0.6673 0.105 Uiso 0.50 1 calc PR
O1CC O 0.829(2) 0.0072(12) 0.9709(8) 0.117(7) Uani 0.50 1 d P
C1CC C 0.910(3) 0.0458(14) 1.0860(11) 0.100(8) Uani 0.50 1 d P
H1CG H 0.8867 -0.0101 1.0833 0.151 Uiso 0.50 1 calc PR
H1CH H 0.8533 0.0654 1.1115 0.151 Uiso 0.50 1 calc PR
H1CI H 1.0093 0.0706 1.1088 0.151 Uiso 0.50 1 calc PR
C2CC C 0.882(2) 0.0625(14) 1.0201(10) 0.079(6) Uani 0.50 1 d P
C3CC C 0.924(3) 0.1410(14) 1.0111(14) 0.099(8) Uani 0.50 1 d P
H3CG H 0.9205 0.1424 0.9636 0.149 Uiso 0.50 1 calc PR
H3CH H 1.0195 0.1675 1.0388 0.149 Uiso 0.50 1 calc PR
H3CI H 0.8605 0.1668 1.0248 0.149 Uiso 0.50 1 calc PR

loop_
_atom_site_aniso_label
_atom_site_aniso_U_11
_atom_site_aniso_U_22
_atom_site_aniso_U_33
_atom_site_aniso_U_23
_atom_site_aniso_U_13
_atom_site_aniso_U_12
Ru 0.0471(4) 0.0433(4) 0.0310(3) 0.0032(2) 0.0103(2) 0.0024(2)
Br1 0.0680(6) 0.0924(7) 0.0509(5) -0.0047(5) 0.0224(4) 0.0258(5)
Br2 0.1116(9) 0.0534(6) 0.0931(8) 0.0211(5) 0.0439(6) 0.0304(5)
N1 0.054(4) 0.042(4) 0.035(3) 0.004(3) 0.010(3) 0.011(3)
N2 0.041(3) 0.045(3) 0.036(3) 0.002(3) 0.012(2) 0.000(3)
N3 0.045(3) 0.045(3) 0.032(3) 0.003(3) 0.013(2) 0.009(3)
N4 0.040(3) 0.045(4) 0.039(3) 0.003(3) 0.009(3) 0.003(3)
N5 0.055(4) 0.062(4) 0.048(4) 0.016(3) 0.017(3) 0.012(3)
N6 0.066(4) 0.056(4) 0.053(4) 0.022(4) 0.020(3) 0.009(3)
N7 0.049(4) 0.041(3) 0.034(3) 0.007(3) 0.013(3) 0.002(3)
N8 0.054(4) 0.056(4) 0.031(3) 0.014(3) 0.011(3) 0.010(3)
N9 0.041(3) 0.046(3) 0.035(3) 0.005(3) 0.007(2) 0.002(3)
N10 0.045(4) 0.050(4) 0.042(3) 0.005(3) 0.014(3) 0.002(3)
C1 0.064(5) 0.047(5) 0.047(4) 0.008(4) 0.016(4) 0.009(4)
C2 0.076(6) 0.039(4) 0.051(5) 0.002(4) 0.023(4) 0.014(4)
C3 0.062(5) 0.054(5) 0.043(4) 0.005(4) 0.021(4) 0.017(4)
C4 0.047(4) 0.042(4) 0.034(4) -0.003(3) 0.011(3) 0.007(3)
C5 0.040(4) 0.046(4) 0.034(4) 0.006(3) 0.007(3) 0.007(3)
C6 0.039(4) 0.047(4) 0.036(4) 0.004(3) 0.013(3) 0.007(3)
C7 0.038(4) 0.047(4) 0.038(4) 0.004(3) 0.004(3) 0.004(3)
C8 0.053(5) 0.042(4) 0.051(5) 0.003(3) 0.019(4) 0.010(3)
C9 0.056(5) 0.053(5) 0.043(4) -0.002(4) 0.018(3) 0.017(4)
C10 0.046(4) 0.042(4) 0.050(4) 0.002(3) 0.020(3) 0.007(3)
C11 0.044(4) 0.039(4) 0.029(3) -0.001(3) 0.010(3) 0.005(3)
C12 0.044(4) 0.042(4) 0.031(3) 0.005(3) 0.007(3) 0.006(3)
C13 0.039(4) 0.056(5) 0.038(4) 0.005(3) 0.008(3) 0.008(3)
C14 0.043(4) 0.055(5) 0.030(4) 0.007(3) 0.009(3) 0.011(3)
C15 0.050(4) 0.056(5) 0.036(4) 0.003(3) 0.011(3) 0.006(3)
C16 0.059(5) 0.070(6) 0.027(4) -0.002(4) 0.012(3) 0.021(4)
C17 0.052(5) 0.076(6) 0.042(4) 0.016(4) 0.015(4) 0.015(4)
C18 0.044(4) 0.069(5) 0.035(4) 0.017(4) 0.013(3) 0.012(4)
C19 0.047(4) 0.050(5) 0.040(4) 0.013(3) 0.010(3) 0.006(3)
C20 0.080(6) 0.048(5) 0.063(6) 0.016(4) 0.019(5) 0.016(4)
C21 0.054(5) 0.051(5) 0.061(5) 0.007(4) 0.014(4) 0.010(4)
C22 0.056(5) 0.048(5) 0.043(4) 0.008(4) 0.016(3) 0.012(3)
C25 0.049(4) 0.041(4) 0.037(4) 0.012(3) 0.008(3) 0.005(3)
C23 0.047(4) 0.058(5) 0.037(4) 0.016(4) 0.005(3) 0.015(3)
C24 0.036(4) 0.050(4) 0.034(4) 0.005(3) 0.006(3) 0.002(3)
C26 0.053(5) 0.058(5) 0.031(4) 0.010(3) 0.007(3) 0.008(4)
C27 0.049(4) 0.047(4) 0.032(4) 0.003(3) 0.014(3) -0.002(3)
C28 0.049(4) 0.045(4) 0.037(4) 0.002(3) 0.010(3) 0.002(3)
C29 0.052(4) 0.043(4) 0.032(4) 0.006(3) 0.014(3) 0.008(3)
C30 0.047(4) 0.044(4) 0.034(4) 0.006(3) 0.008(3) 0.008(3)
C31 0.068(5) 0.049(5) 0.048(5) 0.011(4) 0.018(4) 0.010(4)
C32 0.071(6) 0.043(4) 0.057(5) 0.015(4) 0.025(4) 0.015(4)
C33 0.081(6) 0.067(6) 0.053(5) 0.023(5) 0.013(4) 0.026(5)
C34 0.068(5) 0.063(6) 0.046(5) 0.020(4) 0.009(4) 0.015(4)
C35 0.055(5) 0.052(5) 0.037(4) -0.003(3) 0.003(3) 0.005(4)
C37 0.093(8) 0.135(11) 0.053(6) -0.020(7) 0.011(5) 0.000(7)
C38 0.127(10) 0.070(7) 0.081(8) -0.012(6) -0.016(7) 0.002(7)
C39 0.097(7) 0.061(6) 0.059(6) 0.020(5) 0.019(5) 0.025(5)
C41 0.160(14) 0.096(10) 0.25(2) 0.093(12) 0.146(15) 0.052(9)
C42 0.154(12) 0.077(8) 0.106(10) 0.046(7) 0.037(9) 0.048(8)
C43 0.057(5) 0.057(5) 0.036(4) 0.007(3) 0.012(3) 0.013(4)
C44 0.046(4) 0.062(5) 0.050(5) 0.008(4) 0.014(3) 0.005(4)
C45 0.059(5) 0.068(6) 0.043(4) 0.014(4) 0.020(4) 0.012(4)
C46 0.054(5) 0.072(6) 0.036(4) 0.004(4) 0.015(3) 0.003(4)
C47 0.053(4) 0.050(4) 0.034(4) 0.001(3) 0.012(3) 0.004(3)
C48 0.051(4) 0.055(5) 0.031(4) 0.003(3) 0.011(3) -0.002(3)
C49 0.056(5) 0.079(6) 0.034(4) -0.005(4) 0.011(3) 0.009(4)
C50 0.061(5) 0.070(6) 0.043(5) -0.005(4) 0.009(4) 0.003(4)
C51 0.050(5) 0.093(7) 0.050(5) -0.003(5) 0.015(4) 0.003(4)
C52 0.048(5) 0.070(6) 0.041(4) 0.003(4) 0.011(3) 0.002(4)
C53 0.072(6) 0.086(7) 0.054(5) 0.013(5) 0.028(5) 0.004(5)
C54 0.113(10) 0.103(9) 0.121(11) 0.059(8) 0.060(8) 0.030(7)
C55 0.084(8) 0.142(11) 0.066(7) 0.023(7) 0.043(6) 0.016(7)
C56 0.092(8) 0.150(12) 0.050(6) 0.009(7) 0.035(5) 0.006(7)
C57 0.061(6) 0.105(8) 0.044(5) -0.013(5) 0.007(4) -0.001(5)
C58 0.079(8) 0.128(11) 0.079(8) -0.050(8) 0.002(6) -0.003(7)
C59 0.055(6) 0.147(12) 0.062(6) -0.019(7) -0.006(5) -0.006(6)
C60 0.070(7) 0.136(11) 0.059(6) 0.003(7) -0.004(5) 0.005(6)
P1 0.0524(13) 0.0880(18) 0.0488(13) 0.0012(12) 0.0146(10) 0.0059(12)
F11 0.104(5) 0.135(6) 0.121(6) -0.021(5) 0.065(4) 0.015(4)
F12 0.074(4) 0.077(4) 0.079(4) 0.008(3) 0.014(3) 0.001(3)
F13 0.078(4) 0.100(5) 0.096(5) 0.002(4) 0.037(3) -0.004(3)
F14 0.126(6) 0.146(7) 0.130(7) 0.011(6) -0.058(5) 0.034(5)
F15 0.116(5) 0.096(5) 0.076(4) 0.009(4) 0.000(4) 0.020(4)
F16 0.119(5) 0.100(5) 0.091(5) -0.017(4) 0.062(4) -0.004(4)
P2 0.0869(18) 0.0583(15) 0.0663(16) 0.0044(12) 0.0034(13) 0.0260(13)
F21 0.190(10) 0.152(8) 0.178(10) -0.066(8) 0.003(8) 0.092(8)
F22 0.106(5) 0.142(7) 0.091(5) -0.042(5) 0.008(4) 0.033(5)
F23 0.169(9) 0.134(8) 0.209(11) 0.102(8) 0.007(8) -0.002(6)
F24 0.153(7) 0.116(6) 0.151(8) 0.014(6) -0.037(6) 0.055(6)
F25 0.138(6) 0.073(4) 0.094(5) -0.011(4) -0.042(4) 0.027(4)
F26 0.124(6) 0.110(6) 0.105(5) 0.023(5) 0.024(4) -0.006(4)
O1CA 0.048(6) 0.054(6) 0.043(6) 0.001(5) 0.012(5) 0.014(5)
C1CA 0.099(16) 0.092(16) 0.14(2) 0.054(15) 0.076(15) 0.071(13)
C2CA 0.025(7) 0.050(9) 0.033(7) 0.002(6) 0.001(5) -0.005(6)
C3CA 0.038(8) 0.045(8) 0.036(7) -0.014(6) 0.009(6) -0.004(6)
O1CB 0.086(8) 0.026(5) 0.070(7) 0.006(5) 0.046(6) 0.018(5)
C1CB 0.31(5) 0.14(3) 0.080(18) 0.041(18) 0.03(2) 0.17(3)
C2CB 0.091(13) 0.029(8) 0.082(13) 0.010(8) 0.052(11) 0.017(8)
C3CB 0.062(11) 0.045(10) 0.097(15) 0.010(10) 0.018(10) 0.010(8)
O1CC 0.130(14) 0.126(15) 0.053(9) 0.026(9) -0.003(9) -0.010(11)
C1CC 0.125(19) 0.074(15) 0.063(13) 0.017(11) -0.002(13) -0.012(13)
C2CC 0.077(13) 0.092(16) 0.056(12) 0.026(11) 0.012(10) 0.006(11)
C3CC 0.093(16) 0.085(16) 0.12(2) 0.056(15) 0.016(14) 0.024(12)

loop_
_atom_type_symbol
_atom_type_description
_atom_type_scat_dispersion_real
_atom_type_scat_dispersion_imag
_atom_type_scat_source
C C 0.0033 0.0016 'International Tables Vol C Tables 4.2.6.8 and 6.1.1.4'
H H 0.0000 0.0000 'International Tables Vol C Tables 4.2.6.8 and 6.1.1.4'
N N 0.0061 0.0033 'International Tables Vol C Tables 4.2.6.8 and 6.1.1.4'
F F 0.0171 0.0103 'International Tables Vol C Tables 4.2.6.8 and 6.1.1.4'
O O 0.0106 0.0060 'International Tables Vol C Tables 4.2.6.8 and 6.1.1.4'
P P 0.1023 0.0942 'International Tables Vol C Tables 4.2.6.8 and 6.1.1.4'
Br Br -0.2901 2.4595 'International Tables Vol C Tables 4.2.6.8 and 6.1.1.4'
Ru Ru -1.2594 0.8363 'International Tables Vol C Tables 4.2.6.8 and 6.1.1.4'

loop_
_geom_angle_atom_site_label_1
_geom_angle_atom_site_label_2
_geom_angle_atom_site_label_3
_geom_angle
N7 Ru N8 78.4(2)
N7 Ru N2 96.9(2)
N8 Ru N2 173.6(2)
N7 Ru N9 94.5(2)
N8 Ru N9 84.5(2)
N2 Ru N9 100.2(2)
N7 Ru N1 89.3(2)
N8 Ru N1 96.3(2)
N2 Ru N1 79.3(2)
N9 Ru N1 176.2(2)
N7 Ru N10 172.9(2)
N8 Ru N10 97.9(2)
N2 Ru N10 87.2(2)
N9 Ru N10 79.0(2)
N1 Ru N10 97.2(2)
C1 N1 C12 117.7(7)
C1 N1 Ru 127.8(5)
C12 N1 Ru 114.5(5)
C10 N2 C11 117.6(6)
C10 N2 Ru 128.2(5)
C11 N2 Ru 114.1(5)
C13 N3 C5 116.8(6)
C6 N4 C24 117.2(6)
C17 N5 C18 118.0(7)
C20 N6 C19 118.2(8)
C25 N7 C29 117.6(6)
C25 N7 Ru 126.0(5)
C29 N7 Ru 116.3(5)
C34 N8 C30 117.9(7)
C34 N8 Ru 125.8(6)
C30 N8 Ru 115.9(5)
C43 N9 C47 117.4(6)
C43 N9 Ru 125.3(5)
C47 N9 Ru 115.6(5)
C52 N10 C48 118.9(6)
C52 N10 Ru 126.3(5)
C48 N10 Ru 114.5(5)
N1 C1 C2 122.8(8)
C3 C2 C1 119.5(8)
C4 C3 C2 119.1(7)
C3 C4 C12 118.1(7)
C3 C4 C5 124.2(7)
C12 C4 C5 117.8(7)
N3 C5 C6 121.4(6)
N3 C5 C4 118.1(7)
C6 C5 C4 120.4(6)
N4 C6 C5 121.7(6)
N4 C6 C7 117.8(7)
C5 C6 C7 120.5(7)
C11 C7 C8 119.1(7)
C11 C7 C6 118.0(7)
C8 C7 C6 122.8(7)
C9 C8 C7 117.7(7)
C10 C9 C8 121.0(7)
N2 C10 C9 122.4(7)
C7 C11 N2 122.2(7)
C7 C11 C12 122.1(6)
N2 C11 C12 115.7(6)
N1 C12 C4 122.8(7)
N1 C12 C11 116.3(6)
C4 C12 C11 121.0(6)
N3 C13 C24 121.1(7)
N3 C13 C14 119.0(7)
C24 C13 C14 119.8(7)
C15 C14 C18 119.1(7)
C15 C14 C13 121.8(7)
C18 C14 C13 119.1(7)
C14 C15 C16 118.2(8)
C17 C16 C15 119.4(8)
C17 C16 Br1 119.2(6)
C15 C16 Br1 121.4(7)
N5 C17 C16 123.6(8)
N5 C18 C14 121.7(8)
N5 C18 C19 116.7(7)
C14 C18 C19 121.5(6)
N6 C19 C23 121.2(8)
N6 C19 C18 119.4(7)
C23 C19 C18 119.4(7)
N6 C20 C21 124.6(8)
C20 C21 C22 120.1(8)
C20 C21 Br2 119.6(7)
C22 C21 Br2 120.3(7)
C21 C22 C23 117.2(7)
N7 C25 C26 122.7(7)
C22 C23 C19 118.6(7)
C22 C23 C24 121.8(7)
C19 C23 C24 119.5(7)
N4 C24 C13 121.8(7)
N4 C24 C23 117.6(7)
C13 C24 C23 120.6(7)
C25 C26 C27 119.8(7)
C28 C27 C26 116.4(7)
C28 C27 C35 123.9(7)
C26 C27 C35 119.7(7)
C27 C28 C29 121.9(7)
N7 C29 C28 121.4(7)
N7 C29 C30 114.1(6)
C28 C29 C30 124.5(7)
N8 C30 C31 121.2(7)
N8 C30 C29 114.5(6)
C31 C30 C29 124.3(7)
C30 C31 C32 121.7(8)
C33 C32 C31 116.0(8)
C33 C32 C39 122.4(8)
C31 C32 C39 121.6(8)
C32 C33 C34 120.8(8)
N8 C34 C33 122.1(8)
C36 C35 C37 115.9(10)
C36 C35 C27 110.5(8)
C37 C35 C27 108.0(7)
C36 C35 C38 109.2(9)
C37 C35 C38 103.3(9)
C27 C35 C38 109.7(7)
C42 C39 C40 109.8(11)
C42 C39 C41 106.3(11)
C40 C39 C41 109.2(12)
C42 C39 C32 112.5(9)
C40 C39 C32 111.6(9)
C41 C39 C32 107.1(9)
N9 C43 C44 122.6(7)
C43 C44 C45 120.6(8)
C44 C45 C46 116.2(7)
C44 C45 C53 121.9(8)
C46 C45 C53 121.2(8)
C47 C46 C45 120.5(7)
N9 C47 C46 122.5(7)
N9 C47 C48 113.8(6)
C46 C47 C48 123.6(7)
N10 C48 C49 119.7(7)
N10 C48 C47 115.4(6)
C49 C48 C47 124.8(7)
C50 C49 C48 122.7(8)
C49 C50 C51 115.9(8)
C49 C50 C57 122.3(8)
C51 C50 C57 121.8(8)
C50 C51 C52 119.8(8)
N10 C52 C51 123.0(8)
C55 C53 C45 110.3(8)
C55 C53 C56 108.6(9)
C45 C53 C56 110.2(8)
C55 C53 C54 111.7(10)
C45 C53 C54 108.3(9)
C56 C53 C54 107.8(10)
C50 C57 C58 107.2(9)
C50 C57 C60 110.0(9)
C58 C57 C60 110.0(10)
C50 C57 C59 111.9(8)
C58 C57 C59 109.8(10)
C60 C57 C59 107.9(10)
F14 P1 F12 90.2(4)
F14 P1 F11 93.2(6)
F12 P1 F11 91.0(4)
F14 P1 F16 90.3(5)
F12 P1 F16 90.1(3)
F11 P1 F16 176.3(5)
F14 P1 F15 178.9(5)
F12 P1 F15 89.0(4)
F11 P1 F15 87.5(5)
F16 P1 F15 89.0(4)
F14 P1 F13 91.8(5)
F12 P1 F13 176.7(4)
F11 P1 F13 91.5(4)
F16 P1 F13 87.2(4)
F15 P1 F13 89.0(4)
F23 P2 F21 89.5(7)
F23 P2 F26 177.7(6)
F21 P2 F26 92.4(7)
F23 P2 F24 90.5(6)
F21 P2 F24 90.9(6)
F26 P2 F24 88.1(5)
F23 P2 F22 91.4(7)
F21 P2 F22 179.1(7)
F26 P2 F22 86.7(5)
F24 P2 F22 89.1(5)
F23 P2 F25 88.7(5)
F21 P2 F25 90.6(5)
F26 P2 F25 92.6(5)
F24 P2 F25 178.2(6)
F22 P2 F25 89.4(4)
O1CA C2CA C1CA 122.2(14)
O1CA C2CA C3CA 117.5(14)
C1CA C2CA C3CA 120.3(15)
O1CB C2CB C1CB 121.4(19)
O1CB C2CB C3CB 124.2(18)
C1CB C2CB C3CB 114.3(16)
O1CC C2CC C1CC 119(2)
O1CC C2CC C3CC 122(2)
C1CC C2CC C3CC 119(2)

loop_
_geom_bond_atom_site_label_1
_geom_bond_atom_site_label_2
_geom_bond_distance
Ru N7 2.057(6)
Ru N8 2.060(7)
Ru N2 2.064(6)
Ru N9 2.066(6)
Ru N1 2.070(6)
Ru N10 2.078(6)
Br1 C16 1.888(8)
Br2 C21 1.898(9)
N1 C1 1.322(10)
N1 C12 1.358(9)
N2 C10 1.333(10)
N2 C11 1.382(9)
N3 C13 1.346(10)
N3 C5 1.353(9)
N4 C6 1.332(10)
N4 C24 1.340(9)
N5 C17 1.306(11)
N5 C18 1.372(10)
N6 C20 1.296(11)
N6 C19 1.338(10)
N7 C25 1.335(9)
N7 C29 1.366(9)
N8 C34 1.342(10)
N8 C30 1.361(9)
N9 C43 1.328(10)
N9 C47 1.359(9)
N10 C52 1.310(10)
N10 C48 1.367(9)
C1 C2 1.394(11)
C2 C3 1.380(11)
C3 C4 1.376(11)
C4 C12 1.408(10)
C4 C5 1.460(11)
C5 C6 1.413(10)
C6 C7 1.462(10)
C7 C11 1.380(10)
C7 C8 1.397(11)
C8 C9 1.380(11)
C9 C10 1.371(11)
C11 C12 1.438(10)
C13 C24 1.415(11)
C13 C14 1.465(10)
C14 C15 1.371(11)
C14 C18 1.408(11)
C15 C16 1.399(11)
C16 C17 1.385(12)
C18 C19 1.457(12)
C19 C23 1.417(11)
C20 C21 1.357(13)
C21 C22 1.366(12)
C22 C23 1.395(11)
C25 C26 1.398(10)
C23 C24 1.464(11)
C26 C27 1.398(11)
C27 C28 1.374(11)
C27 C35 1.534(10)
C28 C29 1.378(10)
C29 C30 1.474(10)
C30 C31 1.372(11)
C31 C32 1.395(12)
C32 C33 1.374(13)
C32 C39 1.530(12)
C33 C34 1.394(13)
C35 C36 1.443(15)
C35 C37 1.514(14)
C35 C38 1.574(15)
C39 C42 1.509(16)
C39 C40 1.517(18)
C39 C41 1.518(16)
C43 C44 1.382(11)
C44 C45 1.387(12)
C45 C46 1.391(11)
C45 C53 1.527(12)
C46 C47 1.371(10)
C47 C48 1.485(11)
C48 C49 1.385(10)
C49 C50 1.373(12)
C50 C51 1.393(12)
C50 C57 1.520(12)
C51 C52 1.396(11)
C53 C55 1.527(16)
C53 C56 1.530(14)
C53 C54 1.553(17)
C57 C58 1.529(17)
C57 C60 1.525(17)
C57 C59 1.546(14)
P1 F14 1.566(8)
P1 F12 1.578(6)
P1 F11 1.574(7)
P1 F16 1.589(6)
P1 F15 1.595(7)
P1 F13 1.609(6)
P2 F23 1.546(10)
P2 F21 1.552(9)
P2 F26 1.564(8)
P2 F24 1.566(8)
P2 F22 1.573(7)
P2 F25 1.571(7)
O1CA C2CA 1.258(18)
C1CA C2CA 1.40(3)
C2CA C3CA 1.529(19)
O1CB C2CB 1.167(18)
C1CB C2CB 1.48(3)
C2CB C3CB 1.50(3)
O1CC C2CC 1.26(3)
C1CC C2CC 1.42(3)
C2CC C3CC 1.43(3)
